data_5000101
loop_
_publ_author_name
'Cid-Dresdner, H'

_journal_name_full
;
Zeitschrift fuer Kristallographie, Kristallgeometrie, Kristallphysik,
Kristallchemie (-144,1977)
;
_journal_page_first 87
_journal_page_last 113
_journal_volume 121
_journal_year 1965
_chemical_name_mineral Turquoise
_chemical_name_systematic
;
Copper hexaaluminium tetrakis(phosphate(V)) octahydroxide tetrahydrate
;
_space_group_IT_number 2
_symmetry_cell_setting triclinic
_symmetry_Int_Tables_number 2
_symmetry_space_group_name_Hall '-P 1'
_symmetry_space_group_name_H-M 'P -1'
_cell_angle_alpha 68.61(3)
_cell_angle_beta 69.71(4)
_cell_angle_gamma 65.08(3)
_cell_formula_units_Z 1
_cell_length_a 7.424(4)
_cell_length_b 7.629(3)
_cell_length_c 9.910(4)
_cell_volume 461.4
_exptl_crystal_density_meas 2.84
_refine_ls_R_factor_all 0.07
_cod_database_code 5000101

loop_
_symmetry_equiv_pos_as_xyz
x,y,z
-x,-y,-z

loop_
_atom_site_label
_atom_site_type_symbol
_atom_site_symmetry_multiplicity
_atom_site_Wyckoff_symbol
_atom_site_fract_x
_atom_site_fract_y
_atom_site_fract_z
_atom_site_occupancy
_atom_site_attached_hydrogens
_atom_site_calc_flag
Cu1 Cu2+ 1 a 0. 0. 0. 1. 0 d
P1 P5+ 2 i 0.3504(6) 0.3867(6) 0.9429(4) 1. 0 d
P2 P5+ 2 i 0.8423(6) 0.3866(5) 0.4570(4) 1. 0 d
Al1 Al3+ 2 i 0.2843(6) 0.1766(6) 0.7521(5) 1. 0 d
Al2 Al3+ 2 i 0.7520(5) 0.1862(6) 0.2763(5) 1. 0 d
Al3 Al3+ 2 i 0.2448(7) 0.5023(7) 0.2438(5) 1. 0 d
O1 O2- 2 i 0.0675(14) 0.3633(14) 0.3841(11) 1. 0 d
O2 O2- 2 i 0.8058(14) 0.3435(14) 0.6262(11) 1. 0 d
O3 O2- 2 i 0.2752(14) 0.3554(14) 0.1129(11) 1. 0 d
O4 O2- 2 i 0.0663(15) 0.0639(15) 0.1973(11) 1. 2 d
O5 O2- 2 i 0.2375(15) 0.0739(15) 0.6287(12) 1. 1 d
O6 O2- 2 i 0.7334(14) 0.0857(14) 0.1243(11) 1. 1 d
O7 O2- 2 i 0.2978(15) 0.4016(14) 0.6060(11) 1. 0 d
O8 O2- 2 i 0.3249(14) 0.2227(14) 0.9049(11) 1. 0 d
O9 O2- 2 i 0.9857(14) 0.2807(14) 0.8471(11) 1. 1 d
O10 O2- 2 i 0.5756(16) 0.0467(15) 0.6855(12) 1. 2 d
O11 O2- 2 i 0.7866(14) 0.4067(15) 0.1319(11) 1. 0 d
O12 O2- 2 i 0.4630(14) 0.2950(14) 0.3277(21) 1. 1 d
O13 O2- 2 i 0.7864(14) 0.2281(14) 0.4323(11) 1. 0 d
O14 O2- 2 i 0.5779(14) 0.3660(14) 0.8987(11) 1. 0 d
H1 H1+ 2 i 0.8667 0.0333 0.7533 1. 0 d
H2 H1+ 2 i 0.15 0.1567 0.15 1. 0 d
H3 H1+ 2 i 0.6333 0.1433 0.59 1. 0 d
H4 H1+ 2 i 0.3933 0.0833 0.29 1. 0 d
H5 H1+ 2 i 0.1433 0.1667 0.5933 1. 0 d
H6 H1+ 2 i 0.65 0.1433 0.1 1. 0 d
H7 H1+ 2 i 0.98 0.35 0.9 1. 0 d
H8 H1+ 2 i 0.45 0.2676 0.4233 1. 0 d

loop_
_atom_type_symbol
_atom_type_oxidation_number
Cu2+ 2.000
P5+ 5.000
Al3+ 3.000
O2- -2.000
H1+ 1.000
